data_4031332
loop_
_publ_author_name
'He, Congfa'
'Wang, Jie'
'Gu, Zhenhua'

_publ_section_title
;
 BF3&#x00B7;OEt2-Promoted Synthesis of 2,3-Metallocenocyclohexanones: A
 1,2-Hydride Shift and Cationic Cyclization Strategy.
;
_journal_issue 16
_journal_name_full 'The Journal of organic chemistry'
_journal_page_first 7865
_journal_page_last 7875
_journal_paper_doi 10.1021/acs.joc.5b01511
_journal_volume 80
_journal_year 2015
_chemical_formula_sum 'C25 H26 Fe O3'
_chemical_formula_weight 430.31
_chemical_name_systematic
;
 ?
;
_space_group_crystal_system orthorhombic
_space_group_IT_number 61
_space_group_name_Hall '-P 2ac 2ab'
_space_group_name_H-M_alt 'P b c a'
_symmetry_space_group_name_Hall '-P 2ac 2ab'
_symmetry_space_group_name_H-M 'P b c a'
_atom_sites_solution_hydrogens geom
_audit_creation_method SHELXL-2013
_cell_angle_alpha 90
_cell_angle_beta 90
_cell_angle_gamma 90
_cell_formula_units_Z 8
_cell_length_a 15.3163(6)
_cell_length_b 10.7987(4)
_cell_length_c 24.9280(12)
_cell_measurement_reflns_used 3632
_cell_measurement_temperature 290(2)
_cell_measurement_theta_max 25.9450
_cell_measurement_theta_min 3.9960
_cell_volume 4123.0(3)
_computing_cell_refinement 'CrysAlisPro (Agilent Technologies)'
_computing_data_collection 'CrysAlisPro (Agilent Technologies)'
_computing_data_reduction 'CrysAlisPro (Agilent Technologies)'
_computing_molecular_graphics 'Ortep-3 (L. J. Farrugia, 2001)'
_computing_publication_material SHELXL-2013
_computing_structure_refinement 'SHELXL-2013 (Sheldrick, 2013)'
_computing_structure_solution 'SHELXS-97 (Sheldrick, 1997)'
_diffrn_ambient_temperature 290(2)
_diffrn_detector_area_resol_mean 15.9149
_diffrn_measured_fraction_theta_full 0.994
_diffrn_measured_fraction_theta_max 0.832
_diffrn_measurement_device_type 'Gemini S Ultra, Agilent Technologies'
_diffrn_measurement_method '\w scans'
_diffrn_radiation_type MoK\a
_diffrn_radiation_wavelength 0.71073
_diffrn_reflns_av_R_equivalents 0.0548
_diffrn_reflns_av_unetI/netI 0.0520
_diffrn_reflns_laue_measured_fraction_full 0.994
_diffrn_reflns_laue_measured_fraction_max 0.832
_diffrn_reflns_limit_h_max 19
_diffrn_reflns_limit_h_min -19
_diffrn_reflns_limit_k_max 8
_diffrn_reflns_limit_k_min -13
_diffrn_reflns_limit_l_max 31
_diffrn_reflns_limit_l_min -26
_diffrn_reflns_number 25588
_diffrn_reflns_point_group_measured_fraction_full 0.994
_diffrn_reflns_point_group_measured_fraction_max 0.832
_diffrn_reflns_theta_full 25.242
_diffrn_reflns_theta_max 29.269
_diffrn_reflns_theta_min 3.648
_diffrn_source 'Enhance Ultra (Cu) X-ray Source'
_exptl_absorpt_coefficient_mu 0.755
_exptl_absorpt_correction_T_max 1.00000
_exptl_absorpt_correction_T_min 0.23879
_exptl_absorpt_correction_type multi-scan
_exptl_absorpt_process_details
;
CrysAlisPro, Agilent Technologies,
Version 1.171.37.35 (release 13-08-2014 CrysAlis171 .NET)
(compiled Aug 13 2014,18:06:01)
Empirical absorption correction using spherical harmonics,
 implemented in SCALE3 ABSPACK scaling algorithm.
;
_exptl_crystal_density_diffrn 1.386
_exptl_crystal_description block
_exptl_crystal_F_000 1808
_exptl_crystal_size_max 0.360
_exptl_crystal_size_mid 0.320
_exptl_crystal_size_min 0.290
_refine_diff_density_max 0.620
_refine_diff_density_min -0.660
_refine_diff_density_rms 0.189
_refine_ls_extinction_method none
_refine_ls_goodness_of_fit_ref 1.063
_refine_ls_hydrogen_treatment constr
_refine_ls_matrix_type full
_refine_ls_number_parameters 265
_refine_ls_number_reflns 4680
_refine_ls_number_restraints 0
_refine_ls_restrained_S_all 1.063
_refine_ls_R_factor_all 0.0768
_refine_ls_R_factor_gt 0.0435
_refine_ls_shift/su_max 0.002
_refine_ls_shift/su_mean 0.000
_refine_ls_structure_factor_coef Fsqd
_refine_ls_weighting_details 'w=1/[\s^2^(Fo^2^)+(0.0813P)^2^] where P=(Fo^2^+2Fc^2^)/3'
_refine_ls_weighting_scheme calc
_refine_ls_wR_factor_gt 0.1164
_refine_ls_wR_factor_ref 0.1449
_reflns_Friedel_coverage 0.000
_reflns_number_gt 3288
_reflns_number_total 4680
_reflns_threshold_expression 'I > 2\s(I)'
_cod_data_source_file jo5b01511_si_002.cif
_cod_data_source_block shelxl
_cod_depositor_comments 'Adding full bibliography for 4031332.cif.'
_cod_database_code 4031332
_shelx_space_group_comment
;
The symmetry employed for this shelxl refinement is uniquely defined
by the following loop, which should always be used as a source of
symmetry information in preference to the above space-group names.
They are only intended as comments.
;
_shelx_estimated_absorpt_t_min 0.773
_shelx_estimated_absorpt_t_max 0.811
_shelxl_version_number 2013-4

loop_
_space_group_symop_operation_xyz
'x, y, z'
'-x+1/2, -y, z+1/2'
'x+1/2, -y+1/2, -z'
'-x, y+1/2, -z+1/2'
'-x, -y, -z'
'x-1/2, y, -z-1/2'
'-x-1/2, y-1/2, z'
'x, -y-1/2, z-1/2'

loop_
_atom_site_label
_atom_site_type_symbol
_atom_site_fract_x
_atom_site_fract_y
_atom_site_fract_z
_atom_site_U_iso_or_equiv
_atom_site_adp_type
_atom_site_occupancy
_atom_site_site_symmetry_order
_atom_site_calc_flag
_atom_site_refinement_flags_posn
_atom_site_refinement_flags_adp
Fe1 Fe 0.89318(2) 0.35476(3) 0.71816(2) 0.03372(15) Uani 1 1 d . .
O1 O 1.09578(11) 0.21801(15) 0.65814(8) 0.0416(5) Uani 1 1 d . .
O3 O 1.18823(11) 0.45070(17) 0.62484(8) 0.0495(5) Uani 1 1 d . .
O2 O 1.15007(11) 0.49950(16) 0.54058(8) 0.0489(5) Uani 1 1 d . .
C18 C 0.8318(2) 0.1298(3) 0.51693(15) 0.0596(9) Uani 1 1 d . .
H18 H 0.7811 0.1529 0.4991 0.072 Uiso 1 1 calc R U
C11 C 0.95602(15) 0.5556(2) 0.62796(10) 0.0334(5) Uani 1 1 d . .
C25 C 1.02332(18) 0.6616(2) 0.62468(11) 0.0437(7) Uani 1 1 d . .
H25A H 1.0798 0.6310 0.6348 0.066 Uiso 1 1 calc R U
H25B H 1.0065 0.7270 0.6486 0.066 Uiso 1 1 calc R U
H25C H 1.0256 0.6928 0.5886 0.066 Uiso 1 1 calc R U
C12 C 0.97156(14) 0.4548(2) 0.58512(10) 0.0318(5) Uani 1 1 d . .
H12A H 0.9765 0.4952 0.5505 0.038 Uiso 1 1 calc R U
H12B H 0.9202 0.4023 0.5838 0.038 Uiso 1 1 calc R U
C16 C 0.97721(16) 0.1798(2) 0.54717(10) 0.0359(6) Uani 1 1 d . .
C14 C 1.05759(13) 0.3151(2) 0.64962(10) 0.0283(5) Uani 1 1 d . .
C15 C 1.05427(15) 0.2671(2) 0.54902(10) 0.0364(6) Uani 1 1 d . .
H15A H 1.0592 0.3068 0.5143 0.044 Uiso 1 1 calc R U
H15B H 1.1067 0.2181 0.5542 0.044 Uiso 1 1 calc R U
C3 C 0.93011(17) 0.5344(2) 0.73319(11) 0.0378(6) Uani 1 1 d . .
H3 H 0.8929 0.6010 0.7390 0.045 Uiso 1 1 calc R U
C13 C 1.05269(13) 0.37054(19) 0.59281(9) 0.0278(5) Uani 1 1 d . .
C21 C 0.98174(19) 0.0637(2) 0.57047(12) 0.0466(7) Uani 1 1 d . .
H21 H 1.0321 0.0403 0.5887 0.056 Uiso 1 1 calc R U
C24 C 0.86509(18) 0.6117(3) 0.61842(14) 0.0518(8) Uani 1 1 d . .
H24A H 0.8534 0.6732 0.6453 0.078 Uiso 1 1 calc R U
H24B H 0.8218 0.5476 0.6205 0.078 Uiso 1 1 calc R U
H24C H 0.8632 0.6492 0.5835 0.078 Uiso 1 1 calc R U
C22 C 1.13509(15) 0.4475(2) 0.58233(11) 0.0337(6) Uani 1 1 d . .
C4 C 0.96343(18) 0.4542(2) 0.77337(11) 0.0416(6) Uani 1 1 d . .
H4 H 0.9522 0.4601 0.8099 0.050 Uiso 1 1 calc R U
C17 C 0.90153(17) 0.2115(3) 0.51997(12) 0.0458(7) Uani 1 1 d . .
H17 H 0.8974 0.2886 0.5035 0.055 Uiso 1 1 calc R U
C1 C 1.01688(14) 0.3885(2) 0.69196(10) 0.0284(5) Uani 1 1 d . .
C2 C 0.96310(14) 0.4958(2) 0.68253(10) 0.0303(5) Uani 1 1 d . .
C8 C 0.7907(2) 0.2771(4) 0.75862(17) 0.0759(12) Uani 1 1 d . .
H8 H 0.7773 0.2892 0.7946 0.091 Uiso 1 1 calc R U
C19 C 0.8375(2) 0.0154(3) 0.54008(15) 0.0635(9) Uani 1 1 d . .
H19 H 0.7909 -0.0395 0.5376 0.076 Uiso 1 1 calc R U
C23 C 1.26571(19) 0.5271(3) 0.61995(16) 0.0733(11) Uani 1 1 d . .
H23A H 1.3029 0.4939 0.5925 0.110 Uiso 1 1 calc R U
H23B H 1.2965 0.5278 0.6535 0.110 Uiso 1 1 calc R U
H23C H 1.2490 0.6100 0.6107 0.110 Uiso 1 1 calc R U
C5 C 1.01657(16) 0.3639(2) 0.74857(11) 0.0362(6) Uani 1 1 d . .
H5 H 1.0461 0.3000 0.7658 0.043 Uiso 1 1 calc R U
C7 C 0.7607(2) 0.3480(3) 0.7162(2) 0.0884(18) Uani 1 1 d . .
H7 H 0.7239 0.4162 0.7187 0.106 Uiso 1 1 calc R U
C20 C 0.9120(2) -0.0188(3) 0.56706(15) 0.0604(9) Uani 1 1 d . .
H20 H 0.9158 -0.0966 0.5829 0.072 Uiso 1 1 calc R U
C9 C 0.8442(2) 0.1847(3) 0.73821(16) 0.0614(9) Uani 1 1 d . .
H9 H 0.8733 0.1247 0.7581 0.074 Uiso 1 1 calc R U
C6 C 0.7958(3) 0.2988(4) 0.66865(17) 0.0817(13) Uani 1 1 d . .
H6 H 0.7867 0.3285 0.6341 0.098 Uiso 1 1 calc R U
C10 C 0.8465(2) 0.1975(3) 0.68307(17) 0.0664(10) Uani 1 1 d . .
H10 H 0.8770 0.1467 0.6595 0.080 Uiso 1 1 calc R U

loop_
_atom_site_aniso_label
_atom_site_aniso_U_11
_atom_site_aniso_U_22
_atom_site_aniso_U_33
_atom_site_aniso_U_23
_atom_site_aniso_U_13
_atom_site_aniso_U_12
Fe1 0.0304(2) 0.0324(3) 0.0384(3) -0.00366(15) 0.00840(14) -0.00485(13)
O1 0.0425(10) 0.0394(11) 0.0428(12) 0.0055(8) 0.0016(8) 0.0147(8)
O3 0.0338(9) 0.0647(12) 0.0500(13) 0.0080(10) -0.0057(8) -0.0171(8)
O2 0.0460(11) 0.0561(12) 0.0446(13) 0.0113(9) 0.0113(9) -0.0062(8)
C18 0.0496(17) 0.064(2) 0.065(2) -0.0199(17) -0.0148(16) -0.0015(14)
C11 0.0339(12) 0.0317(13) 0.0344(14) 0.0004(10) 0.0024(10) 0.0054(9)
C25 0.0574(17) 0.0331(14) 0.0408(17) 0.0015(12) 0.0113(13) -0.0021(12)
C12 0.0281(11) 0.0363(13) 0.0310(13) 0.0009(10) -0.0013(9) 0.0032(9)
C16 0.0380(13) 0.0380(14) 0.0317(14) -0.0079(11) 0.0021(10) 0.0029(10)
C14 0.0217(10) 0.0310(13) 0.0321(13) -0.0003(10) 0.0009(9) -0.0019(9)
C15 0.0341(13) 0.0419(14) 0.0330(14) -0.0039(11) 0.0050(10) 0.0037(10)
C3 0.0440(14) 0.0308(13) 0.0387(16) -0.0068(11) 0.0107(11) -0.0028(11)
C13 0.0242(11) 0.0303(13) 0.0288(13) -0.0021(9) 0.0025(9) 0.0021(8)
C21 0.0523(16) 0.0385(15) 0.0491(18) -0.0042(13) 0.0001(13) 0.0038(12)
C24 0.0456(15) 0.0524(17) 0.057(2) 0.0035(15) -0.0006(14) 0.0234(13)
C22 0.0287(11) 0.0340(14) 0.0385(15) -0.0006(11) 0.0037(10) 0.0032(10)
C4 0.0495(15) 0.0455(16) 0.0298(15) -0.0064(11) 0.0084(11) -0.0117(12)
C17 0.0516(17) 0.0441(17) 0.0418(17) -0.0061(12) -0.0079(13) 0.0018(12)
C1 0.0254(11) 0.0321(13) 0.0278(13) 0.0025(10) 0.0014(9) -0.0018(9)
C2 0.0285(11) 0.0299(13) 0.0325(13) -0.0032(10) 0.0041(9) -0.0024(9)
C8 0.075(2) 0.079(3) 0.074(3) -0.016(2) 0.042(2) -0.037(2)
C19 0.0563(19) 0.063(2) 0.072(3) -0.0208(18) 0.0063(17) -0.0184(16)
C23 0.0419(17) 0.096(3) 0.082(3) 0.005(2) -0.0054(17) -0.0360(16)
C5 0.0367(13) 0.0392(14) 0.0328(14) 0.0006(11) 0.0009(11) -0.0029(10)
C7 0.0259(16) 0.050(2) 0.189(6) -0.007(3) 0.013(2) -0.0055(13)
C20 0.076(2) 0.0367(17) 0.068(2) -0.0042(15) 0.0083(18) -0.0086(15)
C9 0.059(2) 0.0394(17) 0.086(3) 0.0024(17) 0.0024(18) -0.0188(15)
C6 0.063(2) 0.102(3) 0.080(3) 0.023(2) -0.026(2) -0.053(2)
C10 0.0537(19) 0.059(2) 0.086(3) -0.036(2) 0.0196(18) -0.0253(16)

loop_
_atom_type_symbol
_atom_type_description
_atom_type_scat_dispersion_real
_atom_type_scat_dispersion_imag
_atom_type_scat_source
C C 0.0033 0.0016 'International Tables Vol C Tables 4.2.6.8 and 6.1.1.4'
H H 0.0000 0.0000 'International Tables Vol C Tables 4.2.6.8 and 6.1.1.4'
O O 0.0106 0.0060 'International Tables Vol C Tables 4.2.6.8 and 6.1.1.4'
Fe Fe 0.3463 0.8444 'International Tables Vol C Tables 4.2.6.8 and 6.1.1.4'

loop_
_geom_angle_atom_site_label_1
_geom_angle_atom_site_label_2
_geom_angle_atom_site_label_3
_geom_angle
C6 Fe1 C7 40.49(17)
C6 Fe1 C1 122.84(15)
C7 Fe1 C1 158.11(18)
C6 Fe1 C5 157.30(17)
C7 Fe1 C5 159.55(19)
C1 Fe1 C5 41.26(10)
C6 Fe1 C10 39.94(15)
C7 Fe1 C10 67.01(15)
C1 Fe1 C10 109.71(11)
C5 Fe1 C10 121.64(13)
C6 Fe1 C8 67.27(16)
C7 Fe1 C8 39.72(16)
C1 Fe1 C8 160.92(15)
C5 Fe1 C8 123.21(16)
C10 Fe1 C8 66.49(14)
C6 Fe1 C9 67.15(15)
C7 Fe1 C9 66.88(15)
C1 Fe1 C9 125.44(12)
C5 Fe1 C9 107.01(12)
C10 Fe1 C9 39.54(14)
C8 Fe1 C9 39.65(14)
C6 Fe1 C4 161.86(17)
C7 Fe1 C4 124.02(17)
C1 Fe1 C4 68.50(10)
C5 Fe1 C4 40.42(10)
C10 Fe1 C4 155.20(15)
C8 Fe1 C4 106.65(14)
C9 Fe1 C4 119.91(13)
C6 Fe1 C3 126.48(15)
C7 Fe1 C3 108.27(13)
C1 Fe1 C3 68.51(9)
C5 Fe1 C3 68.37(10)
C10 Fe1 C3 163.86(15)
C8 Fe1 C3 120.56(13)
C9 Fe1 C3 154.66(14)
C4 Fe1 C3 40.43(11)
C6 Fe1 C2 109.86(13)
C7 Fe1 C2 122.33(15)
C1 Fe1 C2 41.16(8)
C5 Fe1 C2 69.09(9)
C10 Fe1 C2 127.74(13)
C8 Fe1 C2 155.98(14)
C9 Fe1 C2 163.40(12)
C4 Fe1 C2 68.27(10)
C3 Fe1 C2 40.42(9)
C22 O3 C23 116.5(2)
C19 C18 C17 120.2(3)
C19 C18 H18 119.9
C17 C18 H18 119.9
C2 C11 C24 111.9(2)
C2 C11 C25 108.5(2)
C24 C11 C25 107.8(2)
C2 C11 C12 108.11(18)
C24 C11 C12 108.1(2)
C25 C11 C12 112.6(2)
C11 C25 H25A 109.5
C11 C25 H25B 109.5
H25A C25 H25B 109.5
C11 C25 H25C 109.5
H25A C25 H25C 109.5
H25B C25 H25C 109.5
C11 C12 C13 116.83(19)
C11 C12 H12A 108.1
C13 C12 H12A 108.1
C11 C12 H12B 108.1
C13 C12 H12B 108.1
H12A C12 H12B 107.3
C21 C16 C17 118.1(2)
C21 C16 C15 120.9(2)
C17 C16 C15 120.9(2)
O1 C14 C1 123.1(2)
O1 C14 C13 121.2(2)
C1 C14 C13 115.68(19)
C16 C15 C13 117.09(19)
C16 C15 H15A 108.0
C13 C15 H15A 108.0
C16 C15 H15B 108.0
C13 C15 H15B 108.0
H15A C15 H15B 107.3
C4 C3 C2 108.7(2)
C4 C3 Fe1 69.63(15)
C2 C3 Fe1 70.11(13)
C4 C3 H3 125.7
C2 C3 H3 125.7
Fe1 C3 H3 126.2
C22 C13 C14 109.10(18)
C22 C13 C12 108.68(18)
C14 C13 C12 112.38(18)
C22 C13 C15 104.81(18)
C14 C13 C15 111.36(18)
C12 C13 C15 110.20(18)
C16 C21 C20 121.0(3)
C16 C21 H21 119.5
C20 C21 H21 119.5
C11 C24 H24A 109.5
C11 C24 H24B 109.5
H24A C24 H24B 109.5
C11 C24 H24C 109.5
H24A C24 H24C 109.5
H24B C24 H24C 109.5
O2 C22 O3 123.8(2)
O2 C22 C13 123.8(2)
O3 C22 C13 112.3(2)
C5 C4 C3 108.6(2)
C5 C4 Fe1 69.33(15)
C3 C4 Fe1 69.94(15)
C5 C4 H4 125.7
C3 C4 H4 125.7
Fe1 C4 H4 126.6
C16 C17 C18 120.9(3)
C16 C17 H17 119.6
C18 C17 H17 119.6
C5 C1 C2 107.9(2)
C5 C1 C14 127.7(2)
C2 C1 C14 124.3(2)
C5 C1 Fe1 69.44(13)
C2 C1 Fe1 70.40(12)
C14 C1 Fe1 122.16(15)
C3 C2 C1 107.1(2)
C3 C2 C11 130.5(2)
C1 C2 C11 122.1(2)
C3 C2 Fe1 69.48(14)
C1 C2 Fe1 68.44(12)
C11 C2 Fe1 131.79(17)
C7 C8 C9 108.3(4)
C7 C8 Fe1 69.55(19)
C9 C8 Fe1 70.20(18)
C7 C8 H8 125.9
C9 C8 H8 125.9
Fe1 C8 H8 126.0
C18 C19 C20 120.2(3)
C18 C19 H19 119.9
C20 C19 H19 119.9
O3 C23 H23A 109.5
O3 C23 H23B 109.5
H23A C23 H23B 109.5
O3 C23 H23C 109.5
H23A C23 H23C 109.5
H23B C23 H23C 109.5
C4 C5 C1 107.7(2)
C4 C5 Fe1 70.25(15)
C1 C5 Fe1 69.30(13)
C4 C5 H5 126.1
C1 C5 H5 126.1
Fe1 C5 H5 125.9
C8 C7 C6 108.0(3)
C8 C7 Fe1 70.7(2)
C6 C7 Fe1 69.68(19)
C8 C7 H7 126.0
C6 C7 H7 126.0
Fe1 C7 H7 125.2
C19 C20 C21 119.6(3)
C19 C20 H20 120.2
C21 C20 H20 120.2
C10 C9 C8 107.9(3)
C10 C9 Fe1 69.95(17)
C8 C9 Fe1 70.15(18)
C10 C9 H9 126.0
C8 C9 H9 126.0
Fe1 C9 H9 125.4
C10 C6 C7 107.0(4)
C10 C6 Fe1 70.45(19)
C7 C6 Fe1 69.8(2)
C10 C6 H6 126.5
C7 C6 H6 126.5
Fe1 C6 H6 124.8
C9 C10 C6 108.8(3)
C9 C10 Fe1 70.50(18)
C6 C10 Fe1 69.61(18)
C9 C10 H10 125.6
C6 C10 H10 125.6
Fe1 C10 H10 125.9

loop_
_geom_bond_atom_site_label_1
_geom_bond_atom_site_label_2
_geom_bond_distance
Fe1 C6 2.028(3)
Fe1 C7 2.030(3)
Fe1 C1 2.037(2)
Fe1 C5 2.039(3)
Fe1 C10 2.039(3)
Fe1 C8 2.046(3)
Fe1 C9 2.046(3)
Fe1 C4 2.051(3)
Fe1 C3 2.055(2)
Fe1 C2 2.063(2)
O1 C14 1.219(3)
O3 C22 1.337(3)
O3 C23 1.450(3)
O2 C22 1.205(3)
C18 C19 1.366(5)
C18 C17 1.387(4)
C18 H18 0.9300
C11 C2 1.510(3)
C11 C24 1.537(3)
C11 C25 1.543(3)
C11 C12 1.543(3)
C25 H25A 0.9600
C25 H25B 0.9600
C25 H25C 0.9600
C12 C13 1.552(3)
C12 H12A 0.9700
C12 H12B 0.9700
C16 C21 1.383(4)
C16 C17 1.386(4)
C16 C15 1.512(3)
C14 C1 1.460(3)
C14 C13 1.539(3)
C15 C13 1.562(3)
C15 H15A 0.9700
C15 H15B 0.9700
C3 C4 1.419(4)
C3 C2 1.422(3)
C3 H3 0.9300
C13 C22 1.534(3)
C21 C20 1.394(4)
C21 H21 0.9300
C24 H24A 0.9600
C24 H24B 0.9600
C24 H24C 0.9600
C4 C5 1.413(3)
C4 H4 0.9300
C17 H17 0.9300
C1 C5 1.436(4)
C1 C2 1.441(3)
C8 C7 1.385(6)
C8 C9 1.388(5)
C8 H8 0.9300
C19 C20 1.374(5)
C19 H19 0.9300
C23 H23A 0.9600
C23 H23B 0.9600
C23 H23C 0.9600
C5 H5 0.9300
C7 C6 1.405(6)
C7 H7 0.9300
C20 H20 0.9300
C9 C10 1.382(5)
C9 H9 0.9300
C6 C10 1.389(5)
C6 H6 0.9300
C10 H10 0.9300

loop_
_geom_torsion_atom_site_label_1
_geom_torsion_atom_site_label_2
_geom_torsion_atom_site_label_3
_geom_torsion_atom_site_label_4
_geom_torsion
C2 C11 C12 C13 -48.7(3)
C24 C11 C12 C13 -170.0(2)
C25 C11 C12 C13 71.1(3)
C21 C16 C15 C13 -99.1(3)
C17 C16 C15 C13 83.8(3)
O1 C14 C13 C22 -85.1(3)
C1 C14 C13 C22 92.6(2)
O1 C14 C13 C12 154.26(19)
C1 C14 C13 C12 -28.0(3)
O1 C14 C13 C15 30.1(3)
C1 C14 C13 C15 -152.17(18)
C11 C12 C13 C22 -70.5(3)
C11 C12 C13 C14 50.3(3)
C11 C12 C13 C15 175.17(19)
C16 C15 C13 C22 -176.6(2)
C16 C15 C13 C14 65.6(3)
C16 C15 C13 C12 -59.8(3)
C17 C16 C21 C20 -0.4(4)
C15 C16 C21 C20 -177.5(3)
C23 O3 C22 O2 3.2(4)
C23 O3 C22 C13 -176.6(2)
C14 C13 C22 O2 178.2(2)
C12 C13 C22 O2 -59.0(3)
C15 C13 C22 O2 58.8(3)
C14 C13 C22 O3 -2.0(3)
C12 C13 C22 O3 120.8(2)
C15 C13 C22 O3 -121.4(2)
C2 C3 C4 C5 -0.7(3)
Fe1 C3 C4 C5 58.69(18)
C2 C3 C4 Fe1 -59.42(17)
C21 C16 C17 C18 1.0(4)
C15 C16 C17 C18 178.1(3)
C19 C18 C17 C16 -1.1(5)
O1 C14 C1 C5 2.2(4)
C13 C14 C1 C5 -175.5(2)
O1 C14 C1 C2 -172.7(2)
C13 C14 C1 C2 9.6(3)
O1 C14 C1 Fe1 -85.6(3)
C13 C14 C1 Fe1 96.7(2)
C4 C3 C2 C1 0.8(3)
Fe1 C3 C2 C1 -58.31(15)
C4 C3 C2 C11 -172.8(2)
Fe1 C3 C2 C11 128.0(2)
C4 C3 C2 Fe1 59.12(18)
C5 C1 C2 C3 -0.6(2)
C14 C1 C2 C3 175.1(2)
Fe1 C1 C2 C3 58.96(16)
C5 C1 C2 C11 173.7(2)
C14 C1 C2 C11 -10.6(3)
Fe1 C1 C2 C11 -126.7(2)
C5 C1 C2 Fe1 -59.56(15)
C14 C1 C2 Fe1 116.2(2)
C24 C11 C2 C3 -39.8(3)
C25 C11 C2 C3 78.9(3)
C12 C11 C2 C3 -158.7(2)
C24 C11 C2 C1 147.3(2)
C25 C11 C2 C1 -93.9(2)
C12 C11 C2 C1 28.4(3)
C24 C11 C2 Fe1 58.5(3)
C25 C11 C2 Fe1 177.25(16)
C12 C11 C2 Fe1 -60.4(3)
C17 C18 C19 C20 0.8(5)
C3 C4 C5 C1 0.3(3)
Fe1 C4 C5 C1 59.41(16)
C3 C4 C5 Fe1 -59.06(18)
C2 C1 C5 C4 0.2(2)
C14 C1 C5 C4 -175.4(2)
Fe1 C1 C5 C4 -60.00(17)
C2 C1 C5 Fe1 60.16(14)
C14 C1 C5 Fe1 -115.4(2)
C9 C8 C7 C6 0.2(4)
Fe1 C8 C7 C6 60.0(2)
C9 C8 C7 Fe1 -59.8(2)
C18 C19 C20 C21 -0.3(5)
C16 C21 C20 C19 0.1(5)
C7 C8 C9 C10 -0.7(4)
Fe1 C8 C9 C10 -60.0(2)
C7 C8 C9 Fe1 59.4(2)
C8 C7 C6 C10 0.3(4)
Fe1 C7 C6 C10 61.0(2)
C8 C7 C6 Fe1 -60.6(3)
C8 C9 C10 C6 0.9(3)
Fe1 C9 C10 C6 -59.3(2)
C8 C9 C10 Fe1 60.1(2)
C7 C6 C10 C9 -0.7(3)
Fe1 C6 C10 C9 59.8(2)
C7 C6 C10 Fe1 -60.6(2)
